data_7222820
loop_
_publ_author_name
'Kruegermann, I.'
'Wickleder, M.S.'

_publ_section_title
;
 Crystal structure and thermal behaviour of Er2 (Se O4)3.8H2 O
;
_journal_name_full
;
Zeitschrift fuer Naturforschung, Teil B. Anorganische Chemie, Organische 
Chemie (42,1987-)
;
_journal_page_first 958
_journal_page_last 962
_journal_volume 59
_journal_year 2004
_chemical_formula_sum 'Er2 H16 O20 Se3'
_chemical_name_systematic 'Er2 (Se O4)3 (H2 O)8'
_space_group_IT_number 15
_symmetry_space_group_name_Hall '-C 2yc'
_symmetry_space_group_name_H-M 'C 1 2/c 1'
_cell_angle_alpha 90
_cell_angle_beta 101.854
_cell_angle_gamma 90
_cell_formula_units_Z 4
_cell_length_a 13.728
_cell_length_b 6.8751
_cell_length_c 18.602
_cell_volume 1718.241
_citation_journal_id_ASTM ZNBSEN
_cod_data_source_file Kruegermann_ZNBSEN_2004_1681.cif
_cod_data_source_block H16Er2O20Se3
_cod_original_formula_sum 'H16 Er2 O20 Se3'
_cod_database_code 7222820

loop_
_symmetry_equiv_pos_as_xyz
x,y,z
-x,y,-z+1/2
-x,-y,-z
x,-y,z-1/2
x+1/2,y+1/2,z
-x+1/2,y+1/2,-z+1/2
-x+1/2,-y+1/2,-z
x+1/2,-y+1/2,z-1/2

loop_
_atom_site_label
_atom_site_type_symbol
_atom_site_fract_x
_atom_site_fract_y
_atom_site_fract_z
_atom_site_occupancy
_atom_site_U_iso_or_equiv
O7 O-2 0.7409 -0.691 0.4195 1 0.0
O10 O-2 0.5917 -0.8084 0.2894 1 0.0
O5 O-2 0.5428 0.2338 0.4366 1 0.0
O1 O-2 0.462 -0.5404 0.3126 1 0.0
O6 O-2 0.64 -0.0827 0.5132 1 0.0
O3 O-2 0.8396 -0.4625 0.341 1 0.0
Se1 Se+6 0.78155 -0.47348 0.40879 1 0.0
O8 O-2 1.0156 -0.655 0.3593 1 0.0
Se2 Se+6 0.5 -0.6721 0.25 1 0.0
O2 O-2 0.6642 -0.4761 0.5412 1 0.0
O9 O-2 0.6896 -0.3197 0.3974 1 0.0
Er1 Er+3 0.66356 0.0188 0.39345 1 0.0
O4 O-2 0.7551 -0.0161 0.3038 1 0.0
